data_7242027
loop_
_publ_author_name
'Rani, Pooja'
'Husain, Ahmad'
'Shukla, Ananya'
'Singla, Neha'
'Srivastava, Ankit Kumar'
'Kumar, Gulshan'
'Bhasin, K. K.'
'Kumar, Girijesh'

_publ_section_title
;
 Functionalized naphthalenediimide based supramolecular charge-transfer
 complexes via self-assembly and their photophysical properties
;
_journal_issue 8
_journal_name_full CrystEngComm
_journal_page_first 1859
_journal_page_last 1869
_journal_paper_doi 10.1039/D0CE01719A
_journal_volume 23
_journal_year 2021
_chemical_formula_moiety 'C36 H20 N4 O4'
_chemical_formula_sum 'C36 H20 N4 O4'
_chemical_formula_weight 572.56
_space_group_crystal_system monoclinic
_space_group_IT_number 14
_space_group_name_Hall '-P 2ybc'
_space_group_name_H-M_alt 'P 1 21/c 1'
_atom_sites_solution_hydrogens geom
_audit_creation_date 2020-01-02
_audit_creation_method
;
Olex2 1.3-alpha
(compiled Nov 21 2019 18:26:39 for OlexSys, GUI svn.r6003)
;
_audit_update_record
;
2020-12-27 deposited with the CCDC.	2021-01-06 downloaded from the CCDC.
;
_cell_angle_alpha 90
_cell_angle_beta 104.028(6)
_cell_angle_gamma 90
_cell_formula_units_Z 6
_cell_length_a 13.1438(7)
_cell_length_b 17.2839(10)
_cell_length_c 17.6953(11)
_cell_measurement_reflns_used 6382
_cell_measurement_temperature 298.0
_cell_measurement_theta_max 22.8270
_cell_measurement_theta_min 3.4060
_cell_volume 3900.1(4)
_computing_cell_refinement 'CrysAlisPro 1.171.39.46 (Rigaku OD, 2018)'
_computing_data_collection 'CrysAlisPro 1.171.39.46 (Rigaku OD, 2018)'
_computing_data_reduction 'CrysAlisPro 1.171.39.46 (Rigaku OD, 2018)'
_computing_molecular_graphics 'Olex2 1.3-alpha (Dolomanov et al., 2009)'
_computing_publication_material 'Olex2 1.3-alpha (Dolomanov et al., 2009)'
_computing_structure_refinement 'SHELXL 2018/3 (Sheldrick, 2015)'
_diffrn_ambient_temperature 298.0
_diffrn_detector 'CCD plate'
_diffrn_detector_type HyPix3000
_diffrn_measured_fraction_theta_full 0.996
_diffrn_measured_fraction_theta_max 0.933
_diffrn_measurement_details
;
List of Runs (angles in degrees, time in seconds):

  # Type    Start    End  Width  t~exp~   \w     \q     \k     \f   Frames
#--------------------------------------------------------------------------
  1  \w    -27.00  61.00   0.50   20.00    --   -9.95  15.00  91.00  176
  2  \w    -38.00 -13.00   0.50   20.00    --   -9.95 -15.00 -79.00   50
  3  \w     14.00  39.00   0.50   20.00    --   10.22  15.00  91.00   50
  4  \w    -62.00  22.00   0.50   20.00    --   10.22 -15.00 -79.00  168
  5  \w    -55.00  -3.00   0.50   20.00    --   -9.95 125.00-180.00  104
  6  \w    -15.00  11.00   0.50   20.00    --   -9.95  38.00 150.00   52
  7  \w    -46.00 -21.00   0.50   20.00    --   -9.95 125.00 -30.00   50
  8  \w    -72.00  14.00   0.50   20.00    --   -9.95 -77.00 120.00  172
  9  \w     18.00  45.00   0.50   20.00    --   10.22  38.00  30.00   54
 10  \w      3.00  28.00   0.50   20.00    --   10.22-125.00-150.00   50
;
_diffrn_measurement_device 'four-circle diffractometer'
_diffrn_measurement_device_type 'SuperNova, Single source at offset/far, HyPix3000'
_diffrn_measurement_method '\w scans'
_diffrn_orient_matrix_type 'CrysAlisPro convention (1999,Acta A55,543-557)'
_diffrn_orient_matrix_UB_11 0.0069397000
_diffrn_orient_matrix_UB_12 -0.0080422000
_diffrn_orient_matrix_UB_13 0.0402356000
_diffrn_orient_matrix_UB_21 0.0551057000
_diffrn_orient_matrix_UB_22 -0.0011812000
_diffrn_orient_matrix_UB_23 0.0045941000
_diffrn_orient_matrix_UB_31 0.0029918000
_diffrn_orient_matrix_UB_32 0.0402288000
_diffrn_orient_matrix_UB_33 0.0081725000
_diffrn_radiation_monochromator mirror
_diffrn_radiation_probe x-ray
_diffrn_radiation_type 'Mo K\a'
_diffrn_radiation_wavelength 0.71073
_diffrn_reflns_av_R_equivalents 0.0864
_diffrn_reflns_av_unetI/netI 0.1196
_diffrn_reflns_Laue_measured_fraction_full 0.996
_diffrn_reflns_Laue_measured_fraction_max 0.933
_diffrn_reflns_limit_h_max 16
_diffrn_reflns_limit_h_min -16
_diffrn_reflns_limit_k_max 20
_diffrn_reflns_limit_k_min -22
_diffrn_reflns_limit_l_max 22
_diffrn_reflns_limit_l_min -22
_diffrn_reflns_number 33236
_diffrn_reflns_point_group_measured_fraction_full 0.996
_diffrn_reflns_point_group_measured_fraction_max 0.933
_diffrn_reflns_theta_full 26.000
_diffrn_reflns_theta_max 27.475
_diffrn_reflns_theta_min 3.195
_diffrn_source 'micro-focus sealed X-ray tube'
_diffrn_source_type 'SuperNova (Mo) X-ray Source'
_exptl_absorpt_coefficient_mu 0.098
_exptl_absorpt_correction_T_max 1.00000
_exptl_absorpt_correction_T_min 0.83627
_exptl_absorpt_correction_type multi-scan
_exptl_absorpt_process_details
;
CrysAlisPro 1.171.39.46 (Rigaku Oxford Diffraction, 2018)
Empirical absorption correction using spherical harmonics,
 implemented in SCALE3 ABSPACK scaling algorithm.
;
_exptl_crystal_colour brown
_exptl_crystal_colour_primary brown
_exptl_crystal_density_diffrn 1.463
_exptl_crystal_description plate
_exptl_crystal_F_000 1776
_exptl_crystal_size_max 0.4
_exptl_crystal_size_mid 0.1
_exptl_crystal_size_min 0.03
_refine_diff_density_max 0.198
_refine_diff_density_min -0.226
_refine_diff_density_rms 0.048
_refine_ls_extinction_coef 0.0010(2)
_refine_ls_extinction_expression Fc^*^=kFc[1+0.001xFc^2^\l^3^/sin(2\q)]^-1/4^
_refine_ls_extinction_method 'SHELXL-2018/3 (Sheldrick 2018)'
_refine_ls_goodness_of_fit_ref 0.866
_refine_ls_hydrogen_treatment constr
_refine_ls_matrix_type full
_refine_ls_number_parameters 596
_refine_ls_number_reflns 8322
_refine_ls_number_restraints 0
_refine_ls_restrained_S_all 0.866
_refine_ls_R_factor_all 0.1990
_refine_ls_R_factor_gt 0.0631
_refine_ls_shift/su_max 0.000
_refine_ls_shift/su_mean 0.000
_refine_ls_structure_factor_coef Fsqd
_refine_ls_weighting_details 'w=1/[\s^2^(Fo^2^)+(0.0665P)^2^] where P=(Fo^2^+2Fc^2^)/3'
_refine_ls_weighting_scheme calc
_refine_ls_wR_factor_gt 0.1304
_refine_ls_wR_factor_ref 0.1682
_reflns_Friedel_coverage 0.000
_reflns_number_gt 3143
_reflns_number_total 8322
_reflns_threshold_expression 'I > 2\s(I)'
_cod_data_source_file d0ce01719a2.cif
_cod_data_source_block 1
_cod_depositor_comments 'Adding full bibliography for 7242027--7242029.cif.'
_cod_database_code 7242027
_shelx_shelxl_version_number 2018/3
_chemical_oxdiff_formula 'C H N O '
_shelx_space_group_comment
;
The symmetry employed for this shelxl refinement is uniquely defined
by the following loop, which should always be used as a source of
symmetry information in preference to the above space-group names.
They are only intended as comments.
;
_shelx_estimated_absorpt_t_max 0.997
_shelx_estimated_absorpt_t_min 0.962
_reflns_odcompleteness_completeness 99.47
_reflns_odcompleteness_iscentric 1
_reflns_odcompleteness_theta 26.32
_olex2_refinement_description
;
1. Fixed Uiso
 At 1.2 times of:
  All C(H) groups
2.a Aromatic/amide H refined with riding coordinates:
 C23(H23), C18(H18), C35(H35), C22(H22), C44(H44), C33(H33), C53(H53),
 C43(H43), C17(H17), C47(H47), C7(H7), C30(H30), C46(H46), C40(H40), C10(H10),
 C27(H27), C11(H11), C8(H8), C38(H38), C28(H28), C4(H4), C54(H54), C36(H36),
 C31(H31), C32(H32), C2(H2), C5(H5), C41(H41), C37(H37), C1(H1)
;
_olex2_submission_special_instructions 'No special instructions were received'
_oxdiff_exptl_absorpt_empirical_details
;
Empirical correction (ABSPACK) includes:
- Absorption correction using spherical harmonics
- Frame scaling
;
_oxdiff_exptl_absorpt_empirical_full_max 1.493
_oxdiff_exptl_absorpt_empirical_full_min 0.540

loop_
_space_group_symop_operation_xyz
'x, y, z'
'-x, y+1/2, -z+1/2'
'-x, -y, -z'
'x, -y-1/2, z-1/2'

loop_
_atom_site_label
_atom_site_type_symbol
_atom_site_fract_x
_atom_site_fract_y
_atom_site_fract_z
_atom_site_U_iso_or_equiv
_atom_site_adp_type
_atom_site_occupancy
_atom_site_site_symmetry_order
_atom_site_calc_flag
_atom_site_refinement_flags_posn
_atom_site_refinement_flags_adp
_atom_site_refinement_flags_occupancy
_atom_site_disorder_assembly
_atom_site_disorder_group
O1 O 0.84006(15) 0.66737(10) 0.48593(11) 0.0587(6) Uani 1 1 d . . . . .
O3 O 0.21529(15) 0.62958(11) 0.51459(10) 0.0577(6) Uani 1 1 d . . . . .
O6 O 1.18543(15) 0.52306(10) 1.00685(11) 0.0578(6) Uani 1 1 d . . . . .
O4 O 0.32256(15) 0.80333(13) 0.35797(13) 0.0764(7) Uani 1 1 d . . . . .
N3 N 0.26727(17) 0.71378(13) 0.43273(13) 0.0486(6) Uani 1 1 d . . . . .
O5 O 1.30360(15) 0.32538(13) 0.88249(13) 0.0788(7) Uani 1 1 d . . . . .
N2 N 0.78891(17) 0.58788(13) 0.57189(12) 0.0494(6) Uani 1 1 d . . . . .
N6 N 1.24285(17) 0.42732(13) 0.93896(12) 0.0490(6) Uani 1 1 d . . . . .
O2 O 0.73452(16) 0.49801(13) 0.64666(13) 0.0860(8) Uani 1 1 d . . . . .
N4 N -0.36744(19) 0.86823(16) 0.27210(15) 0.0631(7) Uani 1 1 d . . . . .
N1 N 1.4301(2) 0.46947(18) 0.75888(15) 0.0679(8) Uani 1 1 d . . . . .
C13 C 0.6593(2) 0.66970(15) 0.48424(15) 0.0419(7) Uani 1 1 d . . . . .
C19 C 0.3962(2) 0.62785(15) 0.51587(15) 0.0420(7) Uani 1 1 d . . . . .
N5 N 0.6013(2) 0.29282(17) 0.78172(15) 0.0640(7) Uani 1 1 d . . . . .
C20 C 0.4759(2) 0.66160(15) 0.48646(14) 0.0409(7) Uani 1 1 d . . . . .
C14 C 0.5795(2) 0.63605(15) 0.51397(15) 0.0420(7) Uani 1 1 d . . . . .
C39 C 0.8155(2) 0.33200(16) 0.82825(15) 0.0443(7) Uani 1 1 d . . . . .
C34 C -0.1566(2) 0.82091(16) 0.32102(15) 0.0434(7) Uani 1 1 d . . . . .
C49 C 1.4306(2) 0.41585(16) 0.94545(15) 0.0458(7) Uani 1 1 d . . . . .
C42 C 0.9286(2) 0.35486(16) 0.85556(16) 0.0454(7) Uani 1 1 d . . . . .
C21 C 0.4534(2) 0.72139(16) 0.43129(16) 0.0467(7) Uani 1 1 d . . . . .
C51 C 1.3663(2) 0.52468(17) 1.00971(15) 0.0453(7) Uani 1 1 d . . . . .
C50 C 1.4493(2) 0.48493(16) 0.98871(15) 0.0439(7) Uani 1 1 d . . . . .
C6 C 1.1045(2) 0.52657(16) 0.66887(15) 0.0437(7) Uani 1 1 d . . . . .
C52 C 1.2588(2) 0.49380(17) 0.98663(16) 0.0471(8) Uani 1 1 d . . . . .
C29 C -0.0450(2) 0.79283(17) 0.34869(15) 0.0447(7) Uani 1 1 d . . . . .
C12 C 0.7692(2) 0.64331(16) 0.51246(16) 0.0478(8) Uani 1 1 d . . . . .
C26 C 0.1608(2) 0.74098(17) 0.40435(16) 0.0468(7) Uani 1 1 d . . . . .
C3 C 1.2174(2) 0.50477(17) 0.70177(16) 0.0465(7) Uani 1 1 d . . . . .
C25 C 0.2859(2) 0.65500(16) 0.48917(16) 0.0466(7) Uani 1 1 d . . . . .
C45 C 1.1359(2) 0.40145(17) 0.91004(16) 0.0471(7) Uani 1 1 d . . . . .
C24 C 0.3446(2) 0.75049(18) 0.40313(17) 0.0531(8) Uani 1 1 d . . . . .
C15 C 0.6021(2) 0.57677(16) 0.57017(15) 0.0460(7) Uani 1 1 d . . . . .
C9 C 0.8972(2) 0.56585(17) 0.60477(16) 0.0483(7) Uani 1 1 d . . . . .
C48 C 1.3238(2) 0.38475(19) 0.91972(17) 0.0546(8) Uani 1 1 d . . . . .
C23 C 0.6351(2) 0.72694(15) 0.42922(15) 0.0522(8) Uani 1 1 d . . . . .
H23 H 0.687968 0.748482 0.409297 0.063 Uiso 1 1 calc R U . . .
C18 C 0.4193(2) 0.57046(15) 0.57065(15) 0.0527(8) Uani 1 1 d . . . . .
H18 H 0.366049 0.547959 0.589432 0.063 Uiso 1 1 calc R U . . .
C35 C -0.2278(2) 0.78114(16) 0.26622(16) 0.0552(8) Uani 1 1 d . . . . .
H35 H -0.206980 0.737042 0.243871 0.066 Uiso 1 1 calc R U . . .
C22 C 0.5319(2) 0.75350(16) 0.40254(16) 0.0548(8) Uani 1 1 d . . . . .
H22 H 0.516650 0.792699 0.365512 0.066 Uiso 1 1 calc R U . . .
C44 C 1.1009(2) 0.33603(17) 0.93886(16) 0.0554(8) Uani 1 1 d . . . . .
H44 H 1.146326 0.307133 0.976922 0.067 Uiso 1 1 calc R U . . .
C33 C -0.1922(2) 0.88594(17) 0.35014(16) 0.0568(8) Uani 1 1 d . . . . .
H33 H -0.146616 0.915729 0.387252 0.068 Uiso 1 1 calc R U . . .
C16 C 0.7107(2) 0.55023(19) 0.60003(17) 0.0570(8) Uani 1 1 d . . . . .
C53 C 1.3863(2) 0.59172(16) 1.05233(16) 0.0543(8) Uani 1 1 d . . . . .
H53 H 1.331857 0.617602 1.066663 0.065 Uiso 1 1 calc R U . . .
C43 C 0.9986(2) 0.31289(16) 0.91165(16) 0.0555(8) Uani 1 1 d . . . . .
H43 H 0.975824 0.267970 0.931386 0.067 Uiso 1 1 calc R U . . .
C17 C 0.5232(2) 0.54549(16) 0.59855(15) 0.0573(8) Uani 1 1 d . . . . .
H17 H 0.538595 0.507323 0.636667 0.069 Uiso 1 1 calc R U . . .
C47 C 0.9662(2) 0.42076(17) 0.82649(16) 0.0582(8) Uani 1 1 d . . . . .
H47 H 0.921247 0.449935 0.788374 0.070 Uiso 1 1 calc R U . . .
C7 C 1.0605(2) 0.59152(16) 0.69390(15) 0.0532(8) Uani 1 1 d . . . . .
H7 H 1.101045 0.622312 0.732891 0.064 Uiso 1 1 calc R U . . .
C30 C 0.0286(2) 0.83612(16) 0.40085(17) 0.0580(8) Uani 1 1 d . . . . .
H30 H 0.009091 0.883692 0.417496 0.070 Uiso 1 1 calc R U . . .
C46 C 1.0689(2) 0.44351(17) 0.85324(16) 0.0576(8) Uani 1 1 d . . . . .
H46 H 1.093032 0.487491 0.832805 0.069 Uiso 1 1 calc R U . . .
C40 C 0.7782(2) 0.26355(17) 0.84829(16) 0.0566(8) Uani 1 1 d . . . . .
H40 H 0.824165 0.228119 0.878163 0.068 Uiso 1 1 calc R U . . .
C10 C 0.9379(2) 0.50202(16) 0.57883(16) 0.0578(8) Uani 1 1 d . . . . .
H10 H 0.896715 0.471755 0.539653 0.069 Uiso 1 1 calc R U . . .
C27 C 0.0896(2) 0.69771(17) 0.35181(16) 0.0599(8) Uani 1 1 d . . . . .
H27 H 0.109822 0.650728 0.334371 0.072 Uiso 1 1 calc R U . . .
C11 C 1.0415(2) 0.48220(16) 0.61130(17) 0.0587(8) Uani 1 1 d . . . . .
H11 H 1.069149 0.438011 0.593855 0.070 Uiso 1 1 calc R U . . .
C8 C 0.9573(2) 0.61124(17) 0.66180(16) 0.0551(8) Uani 1 1 d . . . . .
H8 H 0.928724 0.655206 0.678885 0.066 Uiso 1 1 calc R U . . .
C38 C 0.7432(2) 0.38006(18) 0.78387(17) 0.0603(8) Uani 1 1 d . . . . .
H38 H 0.764380 0.427531 0.768191 0.072 Uiso 1 1 calc R U . . .
C28 C -0.0121(2) 0.72368(18) 0.32468(17) 0.0605(9) Uani 1 1 d . . . . .
H28 H -0.059485 0.693534 0.289184 0.073 Uiso 1 1 calc R U . . .
C4 C 1.2568(2) 0.43447(18) 0.69001(17) 0.0594(8) Uani 1 1 d . . . . .
H4 H 1.212826 0.396630 0.662332 0.071 Uiso 1 1 calc R U . . .
C54 C 1.5121(2) 0.37887(17) 0.92579(16) 0.0572(8) Uani 1 1 d . . . . .
H54 H 1.499694 0.333191 0.897263 0.069 Uiso 1 1 calc R U . . .
C36 C -0.3314(2) 0.80564(19) 0.24326(17) 0.0634(9) Uani 1 1 d . . . . .
H36 H -0.377952 0.776841 0.205802 0.076 Uiso 1 1 calc R U . . .
C31 C 0.1300(2) 0.81050(17) 0.42872(16) 0.0596(9) Uani 1 1 d . . . . .
H31 H 0.177734 0.840468 0.464179 0.072 Uiso 1 1 calc R U . . .
C32 C -0.2963(3) 0.90743(17) 0.32434(18) 0.0639(9) Uani 1 1 d . . . . .
H32 H -0.317942 0.952291 0.344909 0.077 Uiso 1 1 calc R U . . .
C2 C 1.2859(2) 0.55671(18) 0.74337(17) 0.0620(9) Uani 1 1 d . . . . .
H2 H 1.262588 0.605457 0.753718 0.074 Uiso 1 1 calc R U . . .
C5 C 1.3614(3) 0.41906(19) 0.71885(18) 0.0682(9) Uani 1 1 d . . . . .
H5 H 1.385844 0.370261 0.709804 0.082 Uiso 1 1 calc R U . . .
C41 C 0.6732(3) 0.24628(19) 0.82480(18) 0.0645(9) Uani 1 1 d . . . . .
H41 H 0.650891 0.198969 0.840002 0.077 Uiso 1 1 calc R U . . .
C37 C 0.6392(3) 0.3593(2) 0.76186(17) 0.0687(9) Uani 1 1 d . . . . .
H37 H 0.592410 0.393789 0.731244 0.082 Uiso 1 1 calc R U . . .
C1 C 1.3899(3) 0.5374(2) 0.77027(17) 0.0706(10) Uani 1 1 d . . . . .
H1 H 1.434886 0.574554 0.798278 0.085 Uiso 1 1 calc R U . . .

loop_
_atom_site_aniso_label
_atom_site_aniso_U_11
_atom_site_aniso_U_22
_atom_site_aniso_U_33
_atom_site_aniso_U_23
_atom_site_aniso_U_13
_atom_site_aniso_U_12
O1 0.0447(13) 0.0626(14) 0.0713(14) 0.0087(10) 0.0188(11) -0.0034(10)
O3 0.0432(13) 0.0660(14) 0.0649(14) 0.0069(10) 0.0153(11) -0.0087(10)
O6 0.0432(13) 0.0584(14) 0.0735(14) -0.0052(10) 0.0170(11) 0.0027(10)
O4 0.0573(15) 0.0840(17) 0.0901(17) 0.0434(13) 0.0221(12) 0.0166(12)
N3 0.0343(15) 0.0549(17) 0.0544(15) 0.0061(12) 0.0069(13) 0.0030(12)
O5 0.0551(15) 0.0812(17) 0.1001(18) -0.0421(14) 0.0190(12) -0.0127(12)
N2 0.0417(16) 0.0556(17) 0.0509(15) 0.0100(12) 0.0114(13) 0.0015(12)
N6 0.0377(16) 0.0519(17) 0.0555(15) -0.0061(13) 0.0075(12) -0.0030(13)
O2 0.0539(15) 0.1065(19) 0.0988(18) 0.0596(15) 0.0210(13) 0.0193(13)
N4 0.0492(18) 0.065(2) 0.0719(19) 0.0005(15) 0.0084(15) 0.0077(15)
N1 0.0484(19) 0.068(2) 0.082(2) 0.0032(16) 0.0045(15) 0.0054(16)
C13 0.0390(19) 0.0451(19) 0.0408(17) 0.0048(14) 0.0082(14) 0.0009(14)
C19 0.0379(18) 0.0456(19) 0.0420(17) 0.0008(14) 0.0086(14) 0.0026(14)
N5 0.0487(18) 0.070(2) 0.0711(19) -0.0012(15) 0.0098(15) -0.0039(16)
C20 0.0387(18) 0.0461(19) 0.0382(17) 0.0003(14) 0.0101(14) -0.0028(14)
C14 0.046(2) 0.0386(18) 0.0411(17) 0.0013(13) 0.0103(15) -0.0013(14)
C39 0.047(2) 0.0426(19) 0.0470(18) 0.0068(14) 0.0175(15) 0.0060(16)
C34 0.0434(19) 0.046(2) 0.0415(17) -0.0010(14) 0.0123(15) -0.0078(15)
C49 0.0379(19) 0.051(2) 0.0480(18) -0.0083(15) 0.0094(15) -0.0007(15)
C42 0.0360(19) 0.050(2) 0.0479(18) -0.0019(15) 0.0064(15) 0.0018(15)
C21 0.0387(19) 0.050(2) 0.0504(19) 0.0035(15) 0.0097(15) 0.0020(15)
C51 0.041(2) 0.050(2) 0.0440(17) 0.0012(14) 0.0077(15) -0.0013(15)
C50 0.0413(19) 0.049(2) 0.0422(17) 0.0014(14) 0.0111(15) 0.0020(15)
C6 0.0389(19) 0.045(2) 0.0459(18) -0.0009(14) 0.0080(15) -0.0050(15)
C52 0.042(2) 0.051(2) 0.0479(19) 0.0055(15) 0.0109(16) 0.0020(16)
C29 0.0367(19) 0.051(2) 0.0457(18) -0.0005(15) 0.0080(15) -0.0041(15)
C12 0.046(2) 0.048(2) 0.0477(19) -0.0003(15) 0.0087(16) -0.0007(16)
C26 0.040(2) 0.052(2) 0.0474(18) -0.0010(15) 0.0084(16) 0.0016(16)
C3 0.049(2) 0.042(2) 0.0512(18) -0.0029(15) 0.0177(16) -0.0061(17)
C25 0.044(2) 0.049(2) 0.0454(19) -0.0052(15) 0.0072(16) -0.0065(16)
C45 0.0387(19) 0.049(2) 0.0529(19) -0.0028(15) 0.0100(16) -0.0047(15)
C24 0.047(2) 0.063(2) 0.050(2) 0.0068(16) 0.0131(17) 0.0007(18)
C15 0.0358(19) 0.055(2) 0.0477(18) 0.0049(15) 0.0106(15) 0.0023(15)
C9 0.0336(19) 0.059(2) 0.0494(19) 0.0034(16) 0.0051(15) 0.0041(16)
C48 0.045(2) 0.063(2) 0.054(2) -0.0097(17) 0.0076(16) -0.0012(18)
C23 0.043(2) 0.060(2) 0.057(2) 0.0124(16) 0.0168(16) -0.0032(15)
C18 0.043(2) 0.060(2) 0.0557(19) 0.0129(16) 0.0148(16) -0.0011(16)
C35 0.046(2) 0.058(2) 0.061(2) -0.0056(16) 0.0108(17) 0.0050(17)
C22 0.044(2) 0.059(2) 0.061(2) 0.0163(15) 0.0113(17) 0.0064(16)
C44 0.047(2) 0.050(2) 0.062(2) 0.0076(16) -0.0003(16) 0.0017(16)
C33 0.046(2) 0.059(2) 0.061(2) -0.0077(16) 0.0031(17) 0.0021(16)
C16 0.048(2) 0.067(2) 0.056(2) 0.0139(17) 0.0126(17) 0.0036(18)
C53 0.043(2) 0.056(2) 0.063(2) -0.0107(16) 0.0121(16) 0.0013(16)
C43 0.048(2) 0.050(2) 0.064(2) 0.0070(16) 0.0049(17) -0.0034(16)
C17 0.053(2) 0.062(2) 0.057(2) 0.0192(15) 0.0137(17) 0.0073(17)
C47 0.046(2) 0.062(2) 0.061(2) 0.0149(16) 0.0027(16) -0.0045(17)
C7 0.044(2) 0.054(2) 0.0563(19) -0.0126(15) 0.0022(16) 0.0054(15)
C30 0.046(2) 0.051(2) 0.073(2) -0.0126(16) 0.0068(18) 0.0063(16)
C46 0.055(2) 0.057(2) 0.059(2) 0.0134(16) 0.0091(18) -0.0088(17)
C40 0.039(2) 0.062(2) 0.067(2) 0.0051(17) 0.0092(17) 0.0010(16)
C10 0.049(2) 0.054(2) 0.063(2) -0.0132(16) 0.0005(17) -0.0019(17)
C27 0.054(2) 0.055(2) 0.069(2) -0.0155(17) 0.0125(18) 0.0081(17)
C11 0.051(2) 0.048(2) 0.074(2) -0.0082(17) 0.0094(18) 0.0071(16)
C8 0.048(2) 0.059(2) 0.058(2) -0.0035(16) 0.0118(17) 0.0119(17)
C38 0.041(2) 0.065(2) 0.073(2) 0.0144(17) 0.0092(17) -0.0023(17)
C28 0.045(2) 0.059(2) 0.074(2) -0.0145(17) 0.0073(17) 0.0058(16)
C4 0.043(2) 0.054(2) 0.078(2) -0.0033(17) 0.0071(17) 0.0007(17)
C54 0.050(2) 0.056(2) 0.064(2) -0.0144(15) 0.0113(17) -0.0027(17)
C36 0.051(2) 0.062(2) 0.071(2) -0.0066(18) 0.0006(18) 0.0022(18)
C31 0.045(2) 0.060(2) 0.067(2) -0.0167(17) -0.0003(17) 0.0010(16)
C32 0.055(2) 0.061(2) 0.074(2) -0.0068(18) 0.0125(19) 0.0088(19)
C2 0.041(2) 0.064(2) 0.075(2) -0.0074(18) 0.0041(17) 0.0069(18)
C5 0.056(2) 0.057(2) 0.089(3) -0.0044(19) 0.012(2) 0.0053(19)
C41 0.065(3) 0.057(2) 0.073(2) 0.0013(18) 0.019(2) -0.0076(19)
C37 0.053(2) 0.073(3) 0.078(2) 0.0153(19) 0.0099(19) 0.0034(19)
C1 0.054(3) 0.062(3) 0.087(3) -0.0097(19) -0.0008(19) -0.0035(19)

loop_
_atom_type_symbol
_atom_type_description
_atom_type_scat_dispersion_real
_atom_type_scat_dispersion_imag
_atom_type_scat_source
C C 0.0033 0.0016 'International Tables Vol C Tables 4.2.6.8 and 6.1.1.4'
H H 0.0000 0.0000 'International Tables Vol C Tables 4.2.6.8 and 6.1.1.4'
N N 0.0061 0.0033 'International Tables Vol C Tables 4.2.6.8 and 6.1.1.4'
O O 0.0106 0.0060 'International Tables Vol C Tables 4.2.6.8 and 6.1.1.4'

loop_
_geom_angle_atom_site_label_1
_geom_angle_atom_site_label_2
_geom_angle_atom_site_label_3
_geom_angle
_geom_angle_site_symmetry_1
_geom_angle_site_symmetry_3
_geom_angle_publ_flag
C25 N3 C26 118.0(2) . . ?
C24 N3 C26 116.8(2) . . ?
C24 N3 C25 125.2(2) . . ?
C12 N2 C9 117.8(2) . . ?
C12 N2 C16 124.4(2) . . ?
C16 N2 C9 117.8(2) . . ?
C52 N6 C45 117.0(2) . . ?
C48 N6 C52 124.1(2) . . ?
C48 N6 C45 118.8(2) . . ?
C32 N4 C36 115.1(3) . . ?
C1 N1 C5 114.7(3) . . ?
C14 C13 C12 120.0(2) . . ?
C23 C13 C14 119.9(3) . . ?
C23 C13 C12 120.1(3) . . ?
C20 C19 C25 120.6(2) . . ?
C18 C19 C20 120.4(3) . . ?
C18 C19 C25 119.0(3) . . ?
C41 N5 C37 114.4(3) . . ?
C14 C20 C19 119.3(2) . . ?
C14 C20 C21 119.8(2) . . ?
C21 C20 C19 120.9(3) . . ?
C13 C14 C15 121.0(3) . . ?
C20 C14 C13 119.3(2) . . ?
C20 C14 C15 119.7(2) . . ?
C40 C39 C42 122.4(3) . . ?
C38 C39 C42 121.6(3) . . ?
C38 C39 C40 115.9(3) . . ?
C35 C34 C29 121.0(3) . . ?
C35 C34 C33 116.4(3) . . ?
C33 C34 C29 122.5(3) . . ?
C50 C49 C48 120.4(3) . . ?
C54 C49 C50 119.5(3) . . ?
C54 C49 C48 120.0(3) . . ?
C43 C42 C39 121.8(3) . . ?
C43 C42 C47 117.4(3) . . ?
C47 C42 C39 120.7(3) . . ?
C20 C21 C24 120.5(3) . . ?
C22 C21 C20 120.3(3) . . ?
C22 C21 C24 119.2(3) . . ?
C50 C51 C52 120.0(3) . . ?
C53 C51 C50 119.8(3) . . ?
C53 C51 C52 120.1(3) . . ?
C49 C50 C51 120.8(2) . . ?
C50 C50 C49 120.0(3) 3_867 . ?
C50 C50 C51 119.2(3) 3_867 . ?
C7 C6 C3 121.9(3) . . ?
C11 C6 C3 120.4(3) . . ?
C11 C6 C7 117.7(3) . . ?
O6 C52 N6 120.1(3) . . ?
O6 C52 C51 122.9(3) . . ?
N6 C52 C51 117.0(3) . . ?
C30 C29 C34 120.7(3) . . ?
C28 C29 C34 122.3(3) . . ?
C28 C29 C30 117.0(3) . . ?
O1 C12 N2 120.3(3) . . ?
O1 C12 C13 122.8(3) . . ?
N2 C12 C13 116.9(3) . . ?
C27 C26 N3 120.1(3) . . ?
C27 C26 C31 119.2(3) . . ?
C31 C26 N3 120.7(3) . . ?
C4 C3 C6 122.9(3) . . ?
C2 C3 C6 120.5(3) . . ?
C2 C3 C4 116.6(3) . . ?
O3 C25 N3 120.7(3) . . ?
O3 C25 C19 123.0(3) . . ?
N3 C25 C19 116.3(2) . . ?
C44 C45 N6 120.7(3) . . ?
C44 C45 C46 119.9(3) . . ?
C46 C45 N6 119.4(3) . . ?
O4 C24 N3 120.8(3) . . ?
O4 C24 C21 122.6(3) . . ?
N3 C24 C21 116.6(3) . . ?
C14 C15 C16 120.1(3) . . ?
C17 C15 C14 119.8(3) . . ?
C17 C15 C16 120.1(3) . . ?
C10 C9 N2 120.5(3) . . ?
C10 C9 C8 120.8(3) . . ?
C8 C9 N2 118.7(3) . . ?
O5 C48 N6 119.7(3) . . ?
O5 C48 C49 123.0(3) . . ?
N6 C48 C49 117.2(3) . . ?
C13 C23 H23 119.5 . . ?
C13 C23 C22 121.0(3) . . ?
C22 C23 H23 119.5 . . ?
C19 C18 H18 119.9 . . ?
C19 C18 C17 120.2(3) . . ?
C17 C18 H18 119.9 . . ?
C34 C35 H35 119.6 . . ?
C34 C35 C36 120.7(3) . . ?
C36 C35 H35 119.6 . . ?
C21 C22 C23 119.7(3) . . ?
C21 C22 H22 120.1 . . ?
C23 C22 H22 120.1 . . ?
C45 C44 H44 120.0 . . ?
C45 C44 C43 120.0(3) . . ?
C43 C44 H44 120.0 . . ?
C34 C33 H33 120.1 . . ?
C34 C33 C32 119.9(3) . . ?
C32 C33 H33 120.1 . . ?
N2 C16 C15 117.3(3) . . ?
O2 C16 N2 119.7(3) . . ?
O2 C16 C15 123.1(3) . . ?
C51 C53 H53 119.9 . . ?
C51 C53 C54 120.3(3) . 3_867 ?
C54 C53 H53 119.9 3_867 . ?
C42 C43 H43 119.2 . . ?
C44 C43 C42 121.5(3) . . ?
C44 C43 H43 119.2 . . ?
C15 C17 C18 120.6(3) . . ?
C15 C17 H17 119.7 . . ?
C18 C17 H17 119.7 . . ?
C42 C47 H47 119.5 . . ?
C46 C47 C42 121.0(3) . . ?
C46 C47 H47 119.5 . . ?
C6 C7 H7 119.5 . . ?
C8 C7 C6 120.9(3) . . ?
C8 C7 H7 119.5 . . ?
C29 C30 H30 119.2 . . ?
C31 C30 C29 121.6(3) . . ?
C31 C30 H30 119.2 . . ?
C45 C46 C47 120.2(3) . . ?
C45 C46 H46 119.9 . . ?
C47 C46 H46 119.9 . . ?
C39 C40 H40 119.7 . . ?
C39 C40 C41 120.6(3) . . ?
C41 C40 H40 119.7 . . ?
C9 C10 H10 120.3 . . ?
C9 C10 C11 119.3(3) . . ?
C11 C10 H10 120.3 . . ?
C26 C27 H27 119.9 . . ?
C26 C27 C28 120.2(3) . . ?
C28 C27 H27 119.9 . . ?
C6 C11 C10 121.5(3) . . ?
C6 C11 H11 119.3 . . ?
C10 C11 H11 119.3 . . ?
C9 C8 C7 119.7(3) . . ?
C9 C8 H8 120.1 . . ?
C7 C8 H8 120.1 . . ?
C39 C38 H38 119.6 . . ?
C39 C38 C37 120.8(3) . . ?
C37 C38 H38 119.6 . . ?
C29 C28 C27 121.8(3) . . ?
C29 C28 H28 119.1 . . ?
C27 C28 H28 119.1 . . ?
C3 C4 H4 119.9 . . ?
C3 C4 C5 120.2(3) . . ?
C5 C4 H4 119.9 . . ?
C49 C54 C53 121.2(3) . 3_867 ?
C49 C54 H54 119.4 . . ?
C53 C54 H54 119.4 3_867 . ?
N4 C36 C35 123.4(3) . . ?
N4 C36 H36 118.3 . . ?
C35 C36 H36 118.3 . . ?
C26 C31 C30 120.2(3) . . ?
C26 C31 H31 119.9 . . ?
C30 C31 H31 119.9 . . ?
N4 C32 C33 124.4(3) . . ?
N4 C32 H32 117.8 . . ?
C33 C32 H32 117.8 . . ?
C3 C2 H2 119.9 . . ?
C3 C2 C1 120.1(3) . . ?
C1 C2 H2 119.9 . . ?
N1 C5 C4 124.1(3) . . ?
N1 C5 H5 117.9 . . ?
C4 C5 H5 117.9 . . ?
N5 C41 C40 124.3(3) . . ?
N5 C41 H41 117.9 . . ?
C40 C41 H41 117.9 . . ?
N5 C37 C38 124.0(3) . . ?
N5 C37 H37 118.0 . . ?
C38 C37 H37 118.0 . . ?
N1 C1 C2 124.2(3) . . ?
N1 C1 H1 117.9 . . ?
C2 C1 H1 117.9 . . ?

loop_
_geom_bond_atom_site_label_1
_geom_bond_atom_site_label_2
_geom_bond_distance
_geom_bond_site_symmetry_2
_geom_bond_publ_flag
O1 C12 1.214(3) . ?
O3 C25 1.208(3) . ?
O6 C52 1.217(3) . ?
O4 C24 1.202(3) . ?
N3 C26 1.446(3) . ?
N3 C25 1.404(3) . ?
N3 C24 1.403(3) . ?
O5 C48 1.214(3) . ?
N2 C12 1.399(3) . ?
N2 C9 1.452(3) . ?
N2 C16 1.406(3) . ?
N6 C52 1.411(3) . ?
N6 C45 1.446(3) . ?
N6 C48 1.402(3) . ?
O2 C16 1.212(3) . ?
N4 C36 1.331(3) . ?
N4 C32 1.330(3) . ?
N1 C5 1.329(3) . ?
N1 C1 1.323(3) . ?
C13 C14 1.408(3) . ?
C13 C12 1.481(4) . ?
C13 C23 1.370(3) . ?
C19 C20 1.404(3) . ?
C19 C25 1.488(4) . ?
C19 C18 1.369(3) . ?
N5 C41 1.331(3) . ?
N5 C37 1.333(3) . ?
C20 C14 1.402(3) . ?
C20 C21 1.403(3) . ?
C14 C15 1.408(3) . ?
C39 C42 1.500(4) . ?
C39 C40 1.360(3) . ?
C39 C38 1.359(3) . ?
C34 C29 1.509(4) . ?
C34 C35 1.360(3) . ?
C34 C33 1.366(3) . ?
C49 C50 1.407(3) . ?
C49 C48 1.468(4) . ?
C49 C54 1.363(3) . ?
C42 C43 1.384(3) . ?
C42 C47 1.389(3) . ?
C21 C24 1.483(4) . ?
C21 C22 1.374(3) . ?
C51 C50 1.413(3) . ?
C51 C52 1.472(4) . ?
C51 C53 1.373(3) . ?
C50 C50 1.397(5) 3_867 ?
C6 C3 1.504(4) . ?
C6 C7 1.384(3) . ?
C6 C11 1.379(3) . ?
C29 C30 1.384(3) . ?
C29 C28 1.373(3) . ?
C26 C27 1.370(3) . ?
C26 C31 1.370(3) . ?
C3 C4 1.357(3) . ?
C3 C2 1.356(3) . ?
C45 C44 1.365(3) . ?
C45 C46 1.373(3) . ?
C15 C16 1.470(4) . ?
C15 C17 1.368(3) . ?
C9 C10 1.354(3) . ?
C9 C8 1.368(3) . ?
C23 H23 0.9300 . ?
C23 C22 1.401(3) . ?
C18 H18 0.9300 . ?
C18 C17 1.403(4) . ?
C35 H35 0.9300 . ?
C35 C36 1.389(4) . ?
C22 H22 0.9300 . ?
C44 H44 0.9300 . ?
C44 C43 1.373(4) . ?
C33 H33 0.9300 . ?
C33 C32 1.384(4) . ?
C53 H53 0.9300 . ?
C53 C54 1.393(4) 3_867 ?
C43 H43 0.9300 . ?
C17 H17 0.9300 . ?
C47 H47 0.9300 . ?
C47 C46 1.375(4) . ?
C7 H7 0.9300 . ?
C7 C8 1.381(3) . ?
C30 H30 0.9300 . ?
C30 C31 1.378(4) . ?
C46 H46 0.9300 . ?
C40 H40 0.9300 . ?
C40 C41 1.374(4) . ?
C10 H10 0.9300 . ?
C10 C11 1.387(4) . ?
C27 H27 0.9300 . ?
C27 C28 1.381(4) . ?
C11 H11 0.9300 . ?
C8 H8 0.9300 . ?
C38 H38 0.9300 . ?
C38 C37 1.376(4) . ?
C28 H28 0.9300 . ?
C4 H4 0.9300 . ?
C4 C5 1.372(4) . ?
C54 H54 0.9300 . ?
C36 H36 0.9300 . ?
C31 H31 0.9300 . ?
C32 H32 0.9300 . ?
C2 H2 0.9300 . ?
C2 C1 1.375(4) . ?
C5 H5 0.9300 . ?
C41 H41 0.9300 . ?
C37 H37 0.9300 . ?
C1 H1 0.9300 . ?

loop_
_geom_hbond_atom_site_label_D
_geom_hbond_atom_site_label_H
_geom_hbond_atom_site_label_A
_geom_hbond_distance_DH
_geom_hbond_distance_HA
_geom_hbond_distance_DA
_geom_hbond_angle_DHA
_geom_hbond_site_symmetry_A
_geom_hbond_publ_flag
C35 H35 O5 0.93 2.53 3.168(4) 126.1 3_666 yes
C44 H44 O1 0.93 2.50 3.220(3) 134.6 2_746 yes
C10 H10 O3 0.93 2.34 3.216(3) 157.1 3_666 yes
C38 H38 O2 0.93 2.42 3.151(4) 135.5 . yes
C31 H31 O6 0.93 2.47 3.198(4) 135.1 4_475 yes
C2 H2 O4 0.93 2.41 3.118(4) 132.9 4_676 yes
C37 H37 N1 0.93 2.65 3.333(4) 131.1 1_455 yes

loop_
_geom_torsion_atom_site_label_1
_geom_torsion_atom_site_label_2
_geom_torsion_atom_site_label_3
_geom_torsion_atom_site_label_4
_geom_torsion
_geom_torsion_site_symmetry_1
_geom_torsion_site_symmetry_2
_geom_torsion_site_symmetry_3
_geom_torsion_site_symmetry_4
_geom_torsion_publ_flag
N3 C26 C27 C28 -180.0(3) . . . . ?
N3 C26 C31 C30 179.5(3) . . . . ?
N2 C9 C10 C11 -179.9(2) . . . . ?
N2 C9 C8 C7 -179.9(2) . . . . ?
N6 C45 C44 C43 179.0(2) . . . . ?
N6 C45 C46 C47 -178.4(2) . . . . ?
C13 C14 C15 C16 1.4(4) . . . . ?
C13 C14 C15 C17 179.5(2) . . . . ?
C13 C23 C22 C21 -0.6(4) . . . . ?
C19 C20 C14 C13 179.8(2) . . . . ?
C19 C20 C14 C15 0.4(4) . . . . ?
C19 C20 C21 C24 0.3(4) . . . . ?
C19 C20 C21 C22 -179.5(2) . . . . ?
C19 C18 C17 C15 -1.5(4) . . . . ?
C20 C19 C25 O3 -177.5(3) . . . . ?
C20 C19 C25 N3 1.4(4) . . . . ?
C20 C19 C18 C17 0.7(4) . . . . ?
C20 C14 C15 C16 -179.3(2) . . . . ?
C20 C14 C15 C17 -1.2(4) . . . . ?
C20 C21 C24 O4 177.4(3) . . . . ?
C20 C21 C24 N3 -1.8(4) . . . . ?
C20 C21 C22 C23 -0.8(4) . . . . ?
C14 C13 C12 O1 176.0(2) . . . . ?
C14 C13 C12 N2 -3.6(4) . . . . ?
C14 C13 C23 C22 0.8(4) . . . . ?
C14 C20 C21 C24 -178.4(2) . . . . ?
C14 C20 C21 C22 1.8(4) . . . . ?
C14 C15 C16 N2 1.8(4) . . . . ?
C14 C15 C16 O2 -177.8(3) . . . . ?
C14 C15 C17 C18 1.7(4) . . . . ?
C39 C42 C43 C44 -177.1(2) . . . . ?
C39 C42 C47 C46 177.7(3) . . . . ?
C39 C40 C41 N5 0.3(5) . . . . ?
C39 C38 C37 N5 0.3(5) . . . . ?
C34 C29 C30 C31 178.0(3) . . . . ?
C34 C29 C28 C27 -178.4(3) . . . . ?
C34 C35 C36 N4 0.3(5) . . . . ?
C34 C33 C32 N4 0.6(5) . . . . ?
C42 C39 C40 C41 177.2(3) . . . . ?
C42 C39 C38 C37 -177.5(3) . . . . ?
C42 C47 C46 C45 -0.6(4) . . . . ?
C21 C20 C14 C13 -1.5(4) . . . . ?
C21 C20 C14 C15 179.1(2) . . . . ?
C50 C49 C48 O5 -179.8(3) . . . . ?
C50 C49 C48 N6 1.0(4) . . . . ?
C50 C49 C54 C53 -0.1(4) . . . 3_867 ?
C50 C51 C52 O6 175.6(3) . . . . ?
C50 C51 C52 N6 -4.4(4) . . . . ?
C50 C51 C53 C54 0.7(4) . . . 3_867 ?
C6 C3 C4 C5 177.3(3) . . . . ?
C6 C3 C2 C1 -177.1(3) . . . . ?
C6 C7 C8 C9 0.4(4) . . . . ?
C52 N6 C45 C44 -107.8(3) . . . . ?
C52 N6 C45 C46 71.9(3) . . . . ?
C52 N6 C48 O5 175.2(3) . . . . ?
C52 N6 C48 C49 -5.6(4) . . . . ?
C52 C51 C50 C49 0.2(4) . . . . ?
C52 C51 C50 C50 -179.9(3) . . . 3_867 ?
C52 C51 C53 C54 -179.9(2) . . . 3_867 ?
C29 C34 C35 C36 177.4(3) . . . . ?
C29 C34 C33 C32 -177.9(3) . . . . ?
C29 C30 C31 C26 0.7(5) . . . . ?
C12 N2 C9 C10 -96.3(3) . . . . ?
C12 N2 C9 C8 83.1(3) . . . . ?
C12 N2 C16 O2 173.3(3) . . . . ?
C12 N2 C16 C15 -6.3(4) . . . . ?
C12 C13 C14 C20 -179.8(2) . . . . ?
C12 C13 C14 C15 -0.5(4) . . . . ?
C12 C13 C23 C22 -179.1(2) . . . . ?
C26 N3 C25 O3 -2.0(4) . . . . ?
C26 N3 C25 C19 179.1(2) . . . . ?
C26 N3 C24 O4 1.9(4) . . . . ?
C26 N3 C24 C21 -178.9(2) . . . . ?
C26 C27 C28 C29 0.3(5) . . . . ?
C3 C6 C7 C8 178.7(3) . . . . ?
C3 C6 C11 C10 -178.6(3) . . . . ?
C3 C4 C5 N1 -0.1(5) . . . . ?
C3 C2 C1 N1 -0.5(5) . . . . ?
C25 N3 C26 C27 -76.7(3) . . . . ?
C25 N3 C26 C31 104.1(3) . . . . ?
C25 N3 C24 O4 -175.8(3) . . . . ?
C25 N3 C24 C21 3.4(4) . . . . ?
C25 C19 C20 C14 178.6(2) . . . . ?
C25 C19 C20 C21 -0.1(4) . . . . ?
C25 C19 C18 C17 -178.0(2) . . . . ?
C45 N6 C52 O6 5.9(4) . . . . ?
C45 N6 C52 C51 -174.1(2) . . . . ?
C45 N6 C48 O5 -3.4(4) . . . . ?
C45 N6 C48 C49 175.8(2) . . . . ?
C45 C44 C43 C42 -0.6(4) . . . . ?
C24 N3 C26 C27 105.3(3) . . . . ?
C24 N3 C26 C31 -73.8(3) . . . . ?
C24 N3 C25 O3 175.8(2) . . . . ?
C24 N3 C25 C19 -3.2(4) . . . . ?
C24 C21 C22 C23 179.4(2) . . . . ?
C9 N2 C12 O1 5.3(4) . . . . ?
C9 N2 C12 C13 -175.1(2) . . . . ?
C9 N2 C16 O2 -4.4(4) . . . . ?
C9 N2 C16 C15 175.9(2) . . . . ?
C9 C10 C11 C6 -0.7(4) . . . . ?
C48 N6 C52 O6 -172.8(2) . . . . ?
C48 N6 C52 C51 7.2(4) . . . . ?
C48 N6 C45 C44 70.9(3) . . . . ?
C48 N6 C45 C46 -109.4(3) . . . . ?
C48 C49 C50 C51 1.5(4) . . . . ?
C48 C49 C50 C50 -178.4(3) . . . 3_867 ?
C48 C49 C54 C53 178.3(3) . . . 3_867 ?
C23 C13 C14 C20 0.2(4) . . . . ?
C23 C13 C14 C15 179.6(2) . . . . ?
C23 C13 C12 O1 -4.0(4) . . . . ?
C23 C13 C12 N2 176.4(2) . . . . ?
C18 C19 C20 C14 -0.2(4) . . . . ?
C18 C19 C20 C21 -178.9(2) . . . . ?
C18 C19 C25 O3 1.3(4) . . . . ?
C18 C19 C25 N3 -179.8(2) . . . . ?
C35 C34 C29 C30 176.0(3) . . . . ?
C35 C34 C29 C28 -4.9(4) . . . . ?
C35 C34 C33 C32 0.9(4) . . . . ?
C22 C21 C24 O4 -2.8(4) . . . . ?
C22 C21 C24 N3 178.0(2) . . . . ?
C44 C45 C46 C47 1.3(4) . . . . ?
C33 C34 C29 C30 -5.4(4) . . . . ?
C33 C34 C29 C28 173.8(3) . . . . ?
C33 C34 C35 C36 -1.3(4) . . . . ?
C16 N2 C12 O1 -172.4(3) . . . . ?
C16 N2 C12 C13 7.2(4) . . . . ?
C16 N2 C9 C10 81.6(3) . . . . ?
C16 N2 C9 C8 -99.0(3) . . . . ?
C16 C15 C17 C18 179.8(3) . . . . ?
C53 C51 C50 C49 179.6(2) . . . . ?
C53 C51 C50 C50 -0.5(5) . . . 3_867 ?
C53 C51 C52 O6 -3.7(4) . . . . ?
C53 C51 C52 N6 176.3(2) . . . . ?
C43 C42 C47 C46 -0.6(4) . . . . ?
C17 C15 C16 N2 -176.3(2) . . . . ?
C17 C15 C16 O2 4.1(5) . . . . ?
C47 C42 C43 C44 1.2(4) . . . . ?
C7 C6 C3 C4 166.6(3) . . . . ?
C7 C6 C3 C2 -15.4(4) . . . . ?
C7 C6 C11 C10 0.6(4) . . . . ?
C30 C29 C28 C27 0.7(4) . . . . ?
C46 C45 C44 C43 -0.7(4) . . . . ?
C40 C39 C42 C43 -9.5(4) . . . . ?
C40 C39 C42 C47 172.2(3) . . . . ?
C40 C39 C38 C37 0.4(4) . . . . ?
C10 C9 C8 C7 -0.5(4) . . . . ?
C27 C26 C31 C30 0.3(4) . . . . ?
C11 C6 C3 C4 -14.3(4) . . . . ?
C11 C6 C3 C2 163.7(3) . . . . ?
C11 C6 C7 C8 -0.4(4) . . . . ?
C8 C9 C10 C11 0.7(4) . . . . ?
C38 C39 C42 C43 168.2(3) . . . . ?
C38 C39 C42 C47 -10.0(4) . . . . ?
C38 C39 C40 C41 -0.7(4) . . . . ?
C28 C29 C30 C31 -1.2(4) . . . . ?
C4 C3 C2 C1 1.0(4) . . . . ?
C54 C49 C50 C51 179.8(2) . . . . ?
C54 C49 C50 C50 -0.1(5) . . . 3_867 ?
C54 C49 C48 O5 1.9(5) . . . . ?
C54 C49 C48 N6 -177.3(2) . . . . ?
C36 N4 C32 C33 -1.6(4) . . . . ?
C31 C26 C27 C28 -0.8(4) . . . . ?
C32 N4 C36 C35 1.2(4) . . . . ?
C2 C3 C4 C5 -0.7(4) . . . . ?
C5 N1 C1 C2 -0.4(5) . . . . ?
C41 N5 C37 C38 -0.7(4) . . . . ?
C37 N5 C41 C40 0.4(4) . . . . ?
C1 N1 C5 C4 0.6(5) . . . . ?
